data_4100886
loop_
_publ_author_name
'Fairchild, Robert M.'
'Holman, K. Travis'

_publ_section_title
;
 Selective anion encapsulation by a metalated cryptophane with a
 pi-acidic interior.
;
_journal_issue 47
_journal_name_full 'Journal of the American Chemical Society'
_journal_page_first 16364
_journal_page_last 16365
_journal_paper_doi 10.1021/ja055560i
_journal_volume 127
_journal_year 2005
_chemical_formula_sum 'C142.67 H227 F36 N25.67 O63.33 Ru6 Sb6'
_chemical_formula_weight 5336.09
_chemical_name_systematic
; 
 ? 
;
_space_group_IT_number 148
_symmetry_cell_setting trigonal
_symmetry_space_group_name_Hall '-R 3'
_symmetry_space_group_name_H-M 'R -3 :H'
_atom_sites_solution_hydrogens geom
_atom_sites_solution_primary direct
_atom_sites_solution_secondary difmap
_audit_creation_method SHELXL-97
_cell_angle_alpha 90.00
_cell_angle_beta 90.00
_cell_angle_gamma 120.00
_cell_formula_units_Z 3
_cell_length_a 19.3059(19)
_cell_length_b 19.3059(19)
_cell_length_c 47.475(9)
_cell_measurement_reflns_used 1002
_cell_measurement_temperature 188(2)
_cell_measurement_theta_max 27.68
_cell_measurement_theta_min 2.50
_cell_volume 15324(4)
_computing_cell_refinement 'SAINT, Bruker'
_computing_data_collection 'SMART, Bruker'
_computing_data_reduction 'SAINT, Bruker'
_computing_molecular_graphics 'X-SEED, L.Barbour (1999); http://x-seed.net/'
_computing_structure_refinement 'SHELXL-97-2, G. Sheldrick (1997)'
_computing_structure_solution 'SHELXS-97 (Sheldrick, 1990)'
_diffrn_ambient_temperature 188(2)
_diffrn_measured_fraction_theta_full 0.938
_diffrn_measured_fraction_theta_max 0.938
_diffrn_measurement_device_type 'SMART 1000 platform CCD, Bruker'
_diffrn_measurement_method 'omega scans'
_diffrn_radiation_monochromator graphite
_diffrn_radiation_source 'fine-focus sealed tube'
_diffrn_radiation_type MoK\a
_diffrn_radiation_wavelength 0.71073
_diffrn_reflns_av_R_equivalents 0.0524
_diffrn_reflns_av_sigmaI/netI 0.0522
_diffrn_reflns_limit_h_max 22
_diffrn_reflns_limit_h_min -18
_diffrn_reflns_limit_k_max 19
_diffrn_reflns_limit_k_min -22
_diffrn_reflns_limit_l_max 56
_diffrn_reflns_limit_l_min -56
_diffrn_reflns_number 20832
_diffrn_reflns_theta_full 24.99
_diffrn_reflns_theta_max 24.99
_diffrn_reflns_theta_min 1.29
_exptl_absorpt_coefficient_mu 1.326
_exptl_absorpt_correction_T_max 0.8258
_exptl_absorpt_correction_T_min 0.7590
_exptl_absorpt_correction_type multi-scan
_exptl_absorpt_process_details 'SADABS, G. Sheldrick (1999)'
_exptl_crystal_colour colorless
_exptl_crystal_density_diffrn 1.735
_exptl_crystal_density_method 'not measured'
_exptl_crystal_description prism
_exptl_crystal_F_000 7990
_exptl_crystal_size_max 0.22
_exptl_crystal_size_mid 0.17
_exptl_crystal_size_min 0.15
_refine_diff_density_max 1.538
_refine_diff_density_min -1.281
_refine_diff_density_rms 0.279
_refine_ls_extinction_method none
_refine_ls_goodness_of_fit_ref 1.160
_refine_ls_hydrogen_treatment mixed
_refine_ls_matrix_type full
_refine_ls_number_parameters 513
_refine_ls_number_reflns 5616
_refine_ls_number_restraints 180
_refine_ls_restrained_S_all 1.161
_refine_ls_R_factor_all 0.1187
_refine_ls_R_factor_gt 0.0834
_refine_ls_shift/su_max 2.093
_refine_ls_shift/su_mean 0.035
_refine_ls_structure_factor_coef Fsqd
_refine_ls_weighting_details 'calc w=1/[\s^2^(Fo^2^)+(0.2000P)^2^+0.0000P] where P=(Fo^2^+2Fc^2^)/3'
_refine_ls_weighting_scheme calc
_refine_ls_wR_factor_gt 0.2623
_refine_ls_wR_factor_ref 0.2869
_reflns_number_gt 3980
_reflns_number_total 5616
_reflns_threshold_expression >2sigma(I)
_cod_data_source_file ja055560isi20050815_120258.cif
_cod_data_source_block c:\travis\xray\crypto~1\04190\04190
_cod_original_sg_symbol_H-M R-3
_cod_database_code 4100886

loop_
_symmetry_equiv_pos_as_xyz
'x, y, z'
'-y, x-y, z'
'-x+y, -x, z'
'x+2/3, y+1/3, z+1/3'
'-y+2/3, x-y+1/3, z+1/3'
'-x+y+2/3, -x+1/3, z+1/3'
'x+1/3, y+2/3, z+2/3'
'-y+1/3, x-y+2/3, z+2/3'
'-x+y+1/3, -x+2/3, z+2/3'
'-x, -y, -z'
'y, -x+y, -z'
'x-y, x, -z'
'-x+2/3, -y+1/3, -z+1/3'
'y+2/3, -x+y+1/3, -z+1/3'
'x-y+2/3, x+1/3, -z+1/3'
'-x+1/3, -y+2/3, -z+2/3'
'y+1/3, -x+y+2/3, -z+2/3'
'x-y+1/3, x+2/3, -z+2/3'

loop_
_atom_site_label
_atom_site_type_symbol
_atom_site_fract_x
_atom_site_fract_y
_atom_site_fract_z
_atom_site_U_iso_or_equiv
_atom_site_adp_type
_atom_site_occupancy
_atom_site_symmetry_multiplicity
_atom_site_calc_flag
_atom_site_refinement_flags
_atom_site_disorder_assembly
_atom_site_disorder_group
Sb1 Sb 0.3333 0.6667 0.1667 0.0368(4) Uani 1 6 d S . .
Sb2 Sb 0.54429(14) 1.08871(14) 0.25266(5) 0.0704(6) Uani 0.33 1 d P . .
Sb3 Sb 0.6445(11) 1.2887(7) 0.2292(4) 0.101(5) Uani 0.17 1 d P . .
Sb4 Sb 0.3333 0.6667 0.37420(19) 0.225(4) Uani 0.50 3 d SP . .
Ru1 Ru 0.56542(4) 0.78274(4) 0.262350(11) 0.0387(3) Uani 1 1 d . A .
F1 F 0.315(9) 0.750(6) 0.1648(9) 0.12(3) Uani 0.33 1 d P . .
F2 F 0.261(8) 0.703(8) 0.1627(12) 0.14(4) Uani 0.33 1 d P . .
F3 F 0.3333 0.6667 0.20605(16) 0.076(3) Uani 1 3 d S . .
F4 F 0.6314(11) 1.0767(12) 0.2536(5) 0.093(7) Uani 0.33 1 d P . .
F5 F 0.4939(10) 0.9866(8) 0.2534(3) 0.052(4) Uani 0.33 1 d P . .
F6 F 0.4477(11) 1.0809(12) 0.2520(5) 0.090(6) Uani 0.33 1 d P . .
F7 F 0.589(2) 1.1835(19) 0.2284(7) 0.075(10) Uani 0.17 1 d P . .
F8 F 0.5732(19) 1.144(2) 0.2872(5) 0.054(7) Uani 0.17 1 d P . .
F9 F 0.5116(17) 1.0211(17) 0.2214(8) 0.065(10) Uani 0.17 1 d P . .
F10 F 0.5765(16) 1.2874(14) 0.2604(6) 0.040(6) Uani 0.17 1 d PU . .
F11 F 0.5841(17) 1.2923(19) 0.2044(7) 0.064(8) Uani 0.17 1 d P . .
F12 F 0.6463(12) 1.3537(12) 0.2340(4) 0.044(4) Uani 0.67 1 d PU . .
F13 F 0.3333 0.6667 0.3391(4) 0.141(6) Uani 1 3 d S . .
F14 F 0.3333 0.6667 0.4053(12) 0.29(4) Uani 0.50 3 d SP . .
F16 F 0.238(2) 0.624(4) 0.3798(9) 0.21(2) Uani 0.33 1 d P . .
F17 F 0.280(4) 0.723(4) 0.3740(12) 0.127(18) Uani 0.17 1 d PU . .
O1 O 0.6048(3) 0.7352(3) 0.19891(10) 0.0456(13) Uani 1 1 d . . .
O2 O 0.6049(4) 0.8691(3) 0.19880(11) 0.0476(14) Uani 1 1 d . A .
C1 C 0.4442(5) 0.7586(5) 0.25214(13) 0.0389(17) Uani 1 1 d . . .
C2 C 0.5002(4) 0.8218(5) 0.23493(13) 0.0380(17) Uani 1 1 d . A .
H2 H 0.5029 0.8722 0.2358 0.046 Uiso 1 1 calc R . .
C3 C 0.5517(5) 0.8122(5) 0.21664(14) 0.0371(17) Uani 1 1 d . . .
C4 C 0.5508(5) 0.7392(5) 0.21632(13) 0.0370(17) Uani 1 1 d . A .
C5 C 0.4995(4) 0.6787(5) 0.23489(13) 0.0370(17) Uani 1 1 d . A .
H5 H 0.5022 0.6309 0.2358 0.044 Uiso 1 1 calc R . .
C6 C 0.4445(4) 0.6856(5) 0.25219(13) 0.0354(16) Uani 1 1 d . A .
C7 C 0.3870(5) 0.6133(5) 0.26980(14) 0.0427(19) Uani 1 1 d . . .
H7A H 0.4148 0.5853 0.2767 0.051 Uiso 1 1 calc R A .
H7B H 0.3690 0.6314 0.2863 0.051 Uiso 1 1 calc R . .
C8 C 0.5997(8) 0.9423(6) 0.1960(2) 0.080(3) Uani 1 1 d . . .
H8A H 0.6276 0.9800 0.2117 0.095 Uiso 1 1 calc R A .
H8B H 0.5434 0.9299 0.1954 0.095 Uiso 1 1 calc R . .
C9 C 0.6010(8) 0.6581(7) 0.1964(2) 0.076(3) Uani 1 1 d . . .
H9A H 0.5451 0.6134 0.1963 0.091 Uiso 1 1 calc R . .
H9B H 0.6305 0.6499 0.2119 0.091 Uiso 1 1 calc R . .
C10 C 0.6439(11) 0.6670(10) 0.1665(3) 0.049(4) Uani 0.50 1 d P . .
H10A H 0.6508 0.6197 0.1646 0.058 Uiso 0.50 1 calc PR . .
H10B H 0.6983 0.7140 0.1682 0.058 Uiso 0.50 1 calc PR . .
O16S O 0.556(2) 1.111(3) 0.3666(9) 0.068(12) Uani 0.17 1 d P . .
C11A C 0.6619(7) 0.7765(6) 0.2837(2) 0.057(5) Uani 0.50 1 d PGU A 1
C12A C 0.5988(6) 0.7570(5) 0.3032(2) 0.040(4) Uani 0.50 1 d PGU A 1
C13A C 0.5881(6) 0.8244(6) 0.3056(2) 0.029(3) Uani 0.50 1 d PGU A 1
C14A C 0.6446(7) 0.8855(5) 0.2877(2) 0.052(5) Uani 0.50 1 d PGU A 1
C15A C 0.6902(6) 0.8559(6) 0.2742(2) 0.048(5) Uani 0.50 1 d PGU A 1
C16A C 0.7239(10) 0.7623(11) 0.2647(4) 0.128(11) Uani 0.50 1 d PGU A 1
H16A H 0.7081 0.7056 0.2651 0.191 Uiso 0.50 1 calc PR A 1
H16B H 0.7781 0.7943 0.2722 0.191 Uiso 0.50 1 calc PR A 1
H16C H 0.7227 0.7786 0.2452 0.191 Uiso 0.50 1 calc PR A 1
C17A C 0.5710(11) 0.6709(6) 0.3123(3) 0.125(10) Uani 0.50 1 d PGU A 1
H17A H 0.5125 0.6391 0.3111 0.187 Uiso 0.50 1 calc PR A 1
H17B H 0.5879 0.6707 0.3317 0.187 Uiso 0.50 1 calc PR A 1
H17C H 0.5946 0.6478 0.2998 0.187 Uiso 0.50 1 calc PR A 1
C18A C 0.5328(14) 0.8349(17) 0.3246(5) 0.079(6) Uani 0.50 1 d PU A 1
H18A H 0.5627 0.8678 0.3408 0.118 Uiso 0.50 1 calc PR A 1
H18B H 0.4908 0.7824 0.3312 0.118 Uiso 0.50 1 calc PR A 1
H18C H 0.5085 0.8614 0.3143 0.118 Uiso 0.50 1 calc PR A 1
C19A C 0.641(2) 0.965(2) 0.2906(7) 0.112(9) Uani 0.50 1 d PU A 1
H19A H 0.6951 1.0114 0.2916 0.168 Uiso 0.50 1 calc PR A 1
H19B H 0.6114 0.9632 0.3078 0.168 Uiso 0.50 1 calc PR A 1
H19C H 0.6132 0.9712 0.2742 0.168 Uiso 0.50 1 calc PR A 1
C20A C 0.750(2) 0.926(2) 0.2534(7) 0.116(10) Uani 0.50 1 d PU A 1
H20A H 0.7201 0.9275 0.2369 0.174 Uiso 0.50 1 calc PR A 1
H20B H 0.7927 0.9163 0.2474 0.174 Uiso 0.50 1 calc PR A 1
H20C H 0.7730 0.9776 0.2633 0.174 Uiso 0.50 1 calc PR A 1
C11B C 0.6316(6) 0.7500(5) 0.29179(19) 0.060(6) Uani 0.50 1 d PGU A 2
C12B C 0.5876(5) 0.7773(5) 0.30761(17) 0.052(6) Uani 0.50 1 d PGU A 2
C13B C 0.6153(4) 0.8582(5) 0.30008(15) 0.057(6) Uani 0.50 1 d PGU A 2
C14B C 0.6766(5) 0.8808(5) 0.27960(16) 0.050(5) Uani 0.50 1 d PGU A 2
C15B C 0.6866(6) 0.8139(6) 0.27448(17) 0.045(4) Uani 0.50 1 d PGU A 2
C16B C 0.6369(8) 0.6737(6) 0.2915(2) 0.104(8) Uani 0.50 1 d PGU A 2
H16D H 0.6756 0.6777 0.3057 0.156 Uiso 0.50 1 calc PR A 2
H16E H 0.6541 0.6666 0.2728 0.156 Uiso 0.50 1 calc PR A 2
H16F H 0.5842 0.6277 0.2958 0.156 Uiso 0.50 1 calc PR A 2
C17B C 0.5164(6) 0.7307(5) 0.3307(2) 0.151(14) Uani 0.50 1 d PGU A 2
H17D H 0.4825 0.6748 0.3249 0.227 Uiso 0.50 1 calc PR A 2
H17E H 0.4841 0.7567 0.3320 0.227 Uiso 0.50 1 calc PR A 2
H17F H 0.5400 0.7324 0.3492 0.227 Uiso 0.50 1 calc PR A 2
C18B C 0.574(2) 0.909(2) 0.3143(8) 0.129(12) Uani 0.50 1 d PU A 2
H18D H 0.5800 0.9106 0.3349 0.193 Uiso 0.50 1 calc PR A 2
H18E H 0.5166 0.8817 0.3096 0.193 Uiso 0.50 1 calc PR A 2
H18F H 0.6002 0.9634 0.3068 0.193 Uiso 0.50 1 calc PR A 2
C19B C 0.709(2) 0.968(2) 0.2695(8) 0.124(11) Uani 0.50 1 d PU A 2
H19D H 0.7633 1.0020 0.2767 0.186 Uiso 0.50 1 calc PR A 2
H19E H 0.6742 0.9878 0.2766 0.186 Uiso 0.50 1 calc PR A 2
H19F H 0.7096 0.9697 0.2489 0.186 Uiso 0.50 1 calc PR A 2
C20B C 0.755(2) 0.832(2) 0.2536(7) 0.114(9) Uani 0.50 1 d PU A 2
H20D H 0.7835 0.8896 0.2492 0.171 Uiso 0.50 1 calc PR A 2
H20E H 0.7324 0.8016 0.2363 0.171 Uiso 0.50 1 calc PR A 2
H20F H 0.7918 0.8174 0.2621 0.171 Uiso 0.50 1 calc PR A 2
O1S O 0.624(4) 1.230(3) 0.3220(11) 0.11(2) Uani 0.17 1 d P . .
N2S N 0.6685(13) 1.3346(7) 0.3333(3) 0.28(4) Uani 1 6 d SG . .
N3S N 0.5799(15) 1.1619(12) 0.1563(2) 0.082(18) Uani 0.17 1 d PG . .
N9S N 0.4921(10) 0.9895(11) 0.45047(19) 0.072(9) Uani 0.33 1 d PG . .
O4S O 0.5498(13) 1.0988(10) 0.1876(2) 0.081(13) Uani 0.17 1 d PGU . .
N6S N 0.5342(8) 1.0667(8) 0.3435(2) 0.094(9) Uani 0.33 1 d PGU A 2
O7S O 0.4809(6) 0.9636(8) 0.35502(19) 0.101(16) Uani 0.17 1 d PGU A 2
O8S O 0.5233(11) 1.0532(12) 0.4564(2) 0.060(11) Uani 0.17 1 d PG . .
O10S O 0.4104(10) 0.9374(12) 0.4591(2) 0.12(2) Uani 0.17 1 d PG . .
F18 F 0.5941(15) 1.2942(10) 0.2414(3) 0.20(4) Uani 0.17 1 d PGU . .
N5S N 0.5707(14) 1.1263(11) 0.1709(2) 0.070(14) Uani 0.17 1 d PGU . .
F15 F 0.4911(7) 0.9831(8) 0.26759(19) 0.064(11) Uani 0.17 1 d PGU . .
C1S C 0.5306(10) 0.9351(11) 0.45720(16) 0.063(14) Uani 0.17 1 d PGU . .

loop_
_atom_site_aniso_label
_atom_site_aniso_U_11
_atom_site_aniso_U_22
_atom_site_aniso_U_33
_atom_site_aniso_U_23
_atom_site_aniso_U_13
_atom_site_aniso_U_12
Sb1 0.0447(5) 0.0447(5) 0.0210(6) 0.000 0.000 0.0223(3)
Sb2 0.0631(13) 0.0581(13) 0.0889(16) -0.0145(10) -0.0074(10) 0.0296(11)
Sb3 0.090(8) 0.040(5) 0.158(13) 0.027(5) 0.016(7) 0.021(5)
Sb4 0.251(6) 0.251(6) 0.173(7) 0.000 0.000 0.126(3)
Ru1 0.0417(5) 0.0494(5) 0.0222(4) -0.0025(2) -0.0053(2) 0.0207(3)
F1 0.28(9) 0.13(6) 0.034(15) 0.04(3) 0.06(4) 0.16(7)
F2 0.22(8) 0.26(11) 0.08(2) -0.03(3) -0.05(3) 0.23(9)
F3 0.104(5) 0.104(5) 0.019(4) 0.000 0.000 0.052(2)
F4 0.052(11) 0.074(13) 0.16(2) -0.054(13) -0.012(11) 0.036(10)
F5 0.060(10) 0.028(7) 0.049(10) -0.010(6) -0.005(7) 0.008(7)
F6 0.060(11) 0.080(13) 0.129(17) -0.049(12) -0.037(11) 0.035(10)
F7 0.10(3) 0.040(18) 0.058(19) 0.018(14) -0.007(18) 0.019(18)
F8 0.08(2) 0.07(2) 0.026(13) -0.021(12) -0.017(13) 0.049(18)
F9 0.039(16) 0.031(16) 0.12(3) -0.054(17) -0.028(16) 0.015(13)
F10 0.054(10) 0.026(9) 0.056(10) 0.008(7) 0.016(8) 0.031(8)
F11 0.027(15) 0.06(2) 0.09(2) 0.008(16) -0.003(14) 0.006(14)
F12 0.028(7) 0.026(7) 0.057(5) -0.010(4) 0.010(4) -0.003(4)
F13 0.142(10) 0.142(10) 0.140(15) 0.000 0.000 0.071(5)
F14 0.38(7) 0.38(7) 0.11(3) 0.000 0.000 0.19(3)
F16 0.10(2) 0.32(6) 0.20(4) 0.06(4) 0.03(2) 0.09(3)
F17 0.13(2) 0.13(2) 0.13(2) 0.000(10) -0.001(10) 0.072(13)
O1 0.050(3) 0.048(3) 0.039(3) -0.001(2) 0.006(2) 0.025(3)
O2 0.055(4) 0.049(3) 0.038(3) 0.008(2) 0.009(2) 0.026(3)
C1 0.041(4) 0.053(5) 0.018(3) -0.005(3) -0.007(3) 0.021(4)
C2 0.046(4) 0.046(4) 0.020(3) -0.003(3) -0.007(3) 0.022(4)
C3 0.038(4) 0.046(4) 0.023(3) 0.000(3) -0.002(3) 0.018(4)
C4 0.040(4) 0.050(5) 0.022(3) -0.002(3) -0.003(3) 0.023(4)
C5 0.045(4) 0.046(4) 0.022(3) -0.005(3) -0.009(3) 0.024(4)
C6 0.040(4) 0.046(4) 0.019(3) -0.001(3) -0.008(3) 0.021(4)
C7 0.052(5) 0.052(5) 0.024(3) -0.001(3) 0.001(3) 0.026(4)
C8 0.096(9) 0.052(6) 0.084(7) 0.025(5) 0.041(6) 0.032(6)
C9 0.096(9) 0.078(8) 0.076(7) 0.013(5) 0.031(6) 0.060(7)
C10 0.050(10) 0.056(11) 0.041(9) 0.006(7) 0.005(7) 0.028(9)
O16S 0.06(2) 0.09(3) 0.07(3) -0.02(2) -0.009(18) 0.05(2)
C11A 0.052(9) 0.055(9) 0.056(9) 0.004(7) -0.015(7) 0.021(7)
C12A 0.050(8) 0.043(7) 0.026(7) -0.008(6) -0.016(6) 0.023(6)
C13A 0.026(6) 0.026(7) 0.018(5) -0.008(5) -0.009(5) 0.001(5)
C14A 0.049(8) 0.057(9) 0.046(8) -0.013(6) -0.017(7) 0.023(7)
C15A 0.040(8) 0.057(9) 0.032(7) -0.015(7) -0.006(6) 0.014(7)
C16A 0.126(14) 0.130(14) 0.135(15) -0.019(9) -0.009(9) 0.070(10)
C17A 0.126(13) 0.119(13) 0.105(12) 0.026(9) -0.042(9) 0.043(9)
C18A 0.071(9) 0.099(10) 0.062(9) -0.028(8) -0.008(7) 0.039(8)
C19A 0.124(13) 0.094(12) 0.115(12) -0.012(9) -0.014(9) 0.052(9)
C20A 0.104(12) 0.121(13) 0.104(12) 0.010(9) 0.003(9) 0.043(9)
C11B 0.059(9) 0.056(9) 0.050(8) 0.010(7) -0.013(7) 0.019(7)
C12B 0.057(9) 0.063(10) 0.030(8) 0.010(7) -0.007(6) 0.025(7)
C13B 0.055(9) 0.061(10) 0.048(8) -0.011(7) -0.007(7) 0.024(7)
C14B 0.048(9) 0.049(8) 0.048(8) -0.005(6) -0.011(7) 0.021(7)
C15B 0.042(8) 0.054(9) 0.040(7) -0.014(7) -0.011(6) 0.025(7)
C16B 0.115(12) 0.103(12) 0.114(12) -0.006(8) -0.023(9) 0.070(9)
C17B 0.141(16) 0.158(16) 0.129(16) 0.008(10) -0.015(10) 0.055(10)
C18B 0.123(14) 0.137(14) 0.123(14) -0.016(9) -0.011(9) 0.064(10)
C19B 0.122(13) 0.118(13) 0.125(13) 0.014(9) -0.025(9) 0.055(10)
C20B 0.102(12) 0.129(13) 0.103(12) -0.007(9) 0.017(9) 0.052(9)
O1S 0.14(5) 0.06(3) 0.07(3) 0.00(2) 0.01(3) 0.02(3)
N2S 0.35(6) 0.35(6) 0.13(4) 0.000 0.000 0.17(3)
N3S 0.10(4) 0.15(6) 0.012(17) -0.03(2) -0.03(2) 0.07(4)
N9S 0.062(17) 0.16(3) 0.043(12) 0.036(15) 0.024(11) 0.09(2)
O4S 0.088(16) 0.074(16) 0.072(16) -0.020(9) 0.005(9) 0.034(10)
N6S 0.092(12) 0.103(12) 0.084(12) 0.004(9) -0.001(9) 0.048(9)
O7S 0.092(18) 0.111(19) 0.110(19) -0.003(10) -0.001(10) 0.058(12)
O8S 0.04(2) 0.07(3) 0.08(3) 0.01(2) 0.010(17) 0.03(2)
O10S 0.03(3) 0.12(5) 0.16(5) -0.01(4) 0.00(3) 0.01(3)
F18 0.20(4) 0.19(4) 0.20(4) -0.002(10) -0.002(10) 0.10(2)
N5S 0.076(17) 0.059(16) 0.070(17) -0.004(10) 0.003(10) 0.031(11)
F15 0.064(14) 0.057(13) 0.072(14) 0.009(9) 0.004(9) 0.030(10)
C1S 0.063(17) 0.063(17) 0.071(17) 0.000(10) -0.005(10) 0.038(11)

loop_
_atom_type_symbol
_atom_type_description
_atom_type_scat_dispersion_real
_atom_type_scat_dispersion_imag
_atom_type_scat_source
C C 0.0033 0.0016 'International Tables Vol C Tables 4.2.6.8 and 6.1.1.4'
H H 0.0000 0.0000 'International Tables Vol C Tables 4.2.6.8 and 6.1.1.4'
N N 0.0061 0.0033 'International Tables Vol C Tables 4.2.6.8 and 6.1.1.4'
O O 0.0106 0.0060 'International Tables Vol C Tables 4.2.6.8 and 6.1.1.4'
F F 0.0171 0.0103 'International Tables Vol C Tables 4.2.6.8 and 6.1.1.4'
Ru Ru -1.2594 0.8363 'International Tables Vol C Tables 4.2.6.8 and 6.1.1.4'
Sb Sb -0.5866 1.5461 'International Tables Vol C Tables 4.2.6.8 and 6.1.1.4'

loop_
_geom_angle_atom_site_label_1
_geom_angle_atom_site_label_2
_geom_angle_atom_site_label_3
_geom_angle
_geom_angle_site_symmetry_1
_geom_angle_site_symmetry_3
F1 Sb1 F1 60.2(2) . 15
F1 Sb1 F1 60.2(3) . 14_455
F1 Sb1 F1 119.8(2) 15 14_455
F1 Sb1 F1 180.00(3) . 13_565
F1 Sb1 F1 119.8(2) 15 13_565
F1 Sb1 F1 119.8(3) 14_455 13_565
F1 Sb1 F1 119.8(3) . 2_665
F1 Sb1 F1 60.2(3) 15 2_665
F1 Sb1 F1 179.995(12) 14_455 2_665
F1 Sb1 F1 60.2(3) 13_565 2_665
F1 Sb1 F1 119.8(2) . 3_565
F1 Sb1 F1 179.996(16) 15 3_565
F1 Sb1 F1 60.2(2) 14_455 3_565
F1 Sb1 F1 60.2(2) 13_565 3_565
F1 Sb1 F1 119.8(3) 2_665 3_565
F1 Sb1 F2 31.2(18) . .
F1 Sb1 F2 30.1(17) 15 .
F1 Sb1 F2 91.4(18) 14_455 .
F1 Sb1 F2 148.8(18) 13_565 .
F1 Sb1 F2 88.6(18) 2_665 .
F1 Sb1 F2 149.9(17) 3_565 .
F1 Sb1 F2 30.1(17) . 14_455
F1 Sb1 F2 88.6(18) 15 14_455
F1 Sb1 F2 31.2(18) 14_455 14_455
F1 Sb1 F2 149.9(17) 13_565 14_455
F1 Sb1 F2 148.8(18) 2_665 14_455
F1 Sb1 F2 91.4(18) 3_565 14_455
F2 Sb1 F2 61.0(6) . 14_455
F1 Sb1 F2 91.4(18) . 15
F1 Sb1 F2 31.2(17) 15 15
F1 Sb1 F2 149.9(17) 14_455 15
F1 Sb1 F2 88.6(18) 13_565 15
F1 Sb1 F2 30.1(17) 2_665 15
F1 Sb1 F2 148.8(17) 3_565 15
F2 Sb1 F2 61.0(7) . 15
F2 Sb1 F2 119.0(6) 14_455 15
F1 Sb1 F2 148.8(18) . 13_565
F1 Sb1 F2 149.9(17) 15 13_565
F1 Sb1 F2 88.6(18) 14_455 13_565
F1 Sb1 F2 31.2(18) 13_565 13_565
F1 Sb1 F2 91.4(18) 2_665 13_565
F1 Sb1 F2 30.1(17) 3_565 13_565
F2 Sb1 F2 180.00(5) . 13_565
F2 Sb1 F2 119.0(6) 14_455 13_565
F2 Sb1 F2 119.0(7) 15 13_565
F1 Sb1 F2 88.6(18) . 3_565
F1 Sb1 F2 148.8(17) 15 3_565
F1 Sb1 F2 30.1(17) 14_455 3_565
F1 Sb1 F2 91.4(18) 13_565 3_565
F1 Sb1 F2 149.9(17) 2_665 3_565
F1 Sb1 F2 31.2(17) 3_565 3_565
F2 Sb1 F2 119.0(6) . 3_565
F2 Sb1 F2 61.0(6) 14_455 3_565
F2 Sb1 F2 179.996(4) 15 3_565
F2 Sb1 F2 61.0(6) 13_565 3_565
F1 Sb1 F2 149.9(17) . 2_665
F1 Sb1 F2 91.4(18) 15 2_665
F1 Sb1 F2 148.8(18) 14_455 2_665
F1 Sb1 F2 30.1(17) 13_565 2_665
F1 Sb1 F2 31.2(17) 2_665 2_665
F1 Sb1 F2 88.6(18) 3_565 2_665
F2 Sb1 F2 119.0(6) . 2_665
F2 Sb1 F2 180.0(8) 14_455 2_665
F2 Sb1 F2 61.0(6) 15 2_665
F2 Sb1 F2 61.0(6) 13_565 2_665
F2 Sb1 F2 119.0(6) 3_565 2_665
F5 Sb2 F6 86.2(9) . .
F5 Sb2 F4 83.2(9) . .
F6 Sb2 F4 169.4(9) . .
F5 Sb2 F9 53.9(13) . .
F6 Sb2 F9 87.4(11) . .
F4 Sb2 F9 86.6(11) . .
F5 Sb2 F8 118.2(11) . .
F6 Sb2 F8 93.6(11) . .
F4 Sb2 F8 91.2(11) . .
F9 Sb2 F8 172.0(16) . .
F5 Sb2 F15 20.7(6) . .
F6 Sb2 F15 86.3(8) . .
F4 Sb2 F15 83.7(8) . .
F9 Sb2 F15 74.6(12) . .
F8 Sb2 F15 97.6(11) . .
F5 Sb2 F7 145.2(11) . .
F6 Sb2 F7 91.4(15) . .
F4 Sb2 F7 97.5(15) . .
F9 Sb2 F7 91.3(16) . .
F8 Sb2 F7 96.6(14) . .
F15 Sb2 F7 165.8(11) . .
F12 Sb3 F18 60(9) 2_775 .
F12 Sb3 F18 61(9) 2_775 2_775
F18 Sb3 F18 121(3) . 2_775
F12 Sb3 F12 65(8) 2_775 .
F18 Sb3 F12 55.6(12) . .
F18 Sb3 F12 101(2) 2_775 .
F12 Sb3 F12 66(7) 2_775 3_575
F18 Sb3 F12 104(2) . 3_575
F18 Sb3 F12 51.5(11) 2_775 3_575
F12 Sb3 F12 55.9(14) . 3_575
F12 Sb3 Sb3 75(8) 2_775 3_575
F18 Sb3 Sb3 59.6(16) . 3_575
F18 Sb3 Sb3 107.9(15) 2_775 3_575
F12 Sb3 Sb3 10.5(17) . 3_575
F12 Sb3 Sb3 59.2(16) 3_575 3_575
F12 Sb3 Sb3 76(7) 2_775 2_775
F18 Sb3 Sb3 111.3(16) . 2_775
F18 Sb3 Sb3 55.6(15) 2_775 2_775
F12 Sb3 Sb3 58.9(16) . 2_775
F12 Sb3 Sb3 10.5(17) 3_575 2_775
Sb3 Sb3 Sb3 60.000(12) 3_575 2_775
F12 Sb3 F11 133(10) 2_775 2_775
F18 Sb3 F11 163.3(19) . 2_775
F18 Sb3 F11 72.9(17) 2_775 2_775
F12 Sb3 F11 115.8(18) . 2_775
F12 Sb3 F11 76.7(17) 3_575 2_775
Sb3 Sb3 F11 109.3(15) 3_575 2_775
Sb3 Sb3 F11 67.8(17) 2_775 2_775
F12 Sb3 F11 131(10) 2_775 .
F18 Sb3 F11 73.7(18) . .
F18 Sb3 F11 160.5(18) 2_775 .
F12 Sb3 F11 76.0(17) . .
F12 Sb3 F11 115.3(17) 3_575 .
Sb3 Sb3 F11 67.0(18) 3_575 .
Sb3 Sb3 F11 108.8(14) 2_775 .
F11 Sb3 F11 91(2) 2_775 .
F12 Sb3 F7 108(7) 2_775 .
F18 Sb3 F7 93.6(19) . .
F18 Sb3 F7 101.0(18) 2_775 .
F12 Sb3 F7 148.4(18) . .
F12 Sb3 F7 152.2(18) 3_575 .
Sb3 Sb3 F7 148(3) 3_575 .
Sb3 Sb3 F7 152(3) 2_775 .
F11 Sb3 F7 92(2) 2_775 .
F11 Sb3 F7 89.9(18) . .
F12 Sb3 F10 43(9) 2_775 .
F18 Sb3 F10 20.0(11) . .
F18 Sb3 F10 103.0(17) 2_775 .
F12 Sb3 F10 64.1(14) . .
F12 Sb3 F10 100(2) 3_575 .
Sb3 Sb3 F10 71.1(13) 3_575 .
Sb3 Sb3 F10 109.7(12) 2_775 .
F11 Sb3 F10 175.9(19) 2_775 .
F11 Sb3 F10 93.1(17) . .
F7 Sb3 F10 89.2(16) . .
F12 Sb3 F10 45(9) 2_775 2_775
F18 Sb3 F10 102.1(17) . 2_775
F18 Sb3 F10 22.0(11) 2_775 2_775
F12 Sb3 F10 100(2) . 2_775
F12 Sb3 F10 63.5(14) 3_575 2_775
Sb3 Sb3 F10 109.4(11) 3_575 2_775
Sb3 Sb3 F10 70.7(13) 2_775 2_775
F11 Sb3 F10 93.3(16) 2_775 2_775
F11 Sb3 F10 175(2) . 2_775
F7 Sb3 F10 92.3(15) . 2_775
F10 Sb3 F10 82.8(18) . 2_775
F14 Sb4 F16 80.5(16) . .
F14 Sb4 F16 80.5(16) . 3_565
F16 Sb4 F16 117.3(9) . 3_565
F14 Sb4 F16 80.5(16) . 2_665
F16 Sb4 F16 117.3(9) . 2_665
F16 Sb4 F16 117.3(9) 3_565 2_665
F14 Sb4 F13 180.000(10) . .
F16 Sb4 F13 99.5(16) . .
F16 Sb4 F13 99.5(16) 3_565 .
F16 Sb4 F13 99.5(16) 2_665 .
F14 Sb4 F17 90.3(18) . .
F16 Sb4 F17 58(2) . .
F16 Sb4 F17 63(2) 3_565 .
F16 Sb4 F17 170(3) 2_665 .
F13 Sb4 F17 89.7(18) . .
F14 Sb4 F17 90.3(18) . 2_665
F16 Sb4 F17 63(2) . 2_665
F16 Sb4 F17 170(3) 3_565 2_665
F16 Sb4 F17 58(2) 2_665 2_665
F13 Sb4 F17 89.7(18) . 2_665
F17 Sb4 F17 120.00(5) . 2_665
F14 Sb4 F17 90.3(19) . 3_565
F16 Sb4 F17 170(3) . 3_565
F16 Sb4 F17 58(2) 3_565 3_565
F16 Sb4 F17 63(3) 2_665 3_565
F13 Sb4 F17 89.7(18) . 3_565
F17 Sb4 F17 120.00(7) . 3_565
F17 Sb4 F17 120.00(5) 2_665 3_565
C14A Ru1 C15A 38.23(17) . .
C14A Ru1 C13A 38.24(16) . .
C15A Ru1 C13A 63.9(2) . .
C14A Ru1 C11A 63.9(2) . .
C15A Ru1 C11A 38.13(18) . .
C13A Ru1 C11A 63.8(2) . .
C14A Ru1 C12A 63.9(2) . .
C15A Ru1 C12A 63.8(2) . .
C13A Ru1 C12A 38.14(15) . .
C11A Ru1 C12A 38.07(16) . .
C14A Ru1 C15B 55.4(3) . .
C15A Ru1 C15B 20.6(3) . .
C13A Ru1 C15B 70.0(3) . .
C11A Ru1 C15B 20.4(3) . .
C12A Ru1 C15B 55.2(3) . .
C14A Ru1 C14B 20.4(3) . .
C15A Ru1 C14B 18.5(3) . .
C13A Ru1 C14B 52.9(3) . .
C11A Ru1 C14B 51.6(3) . .
C12A Ru1 C14B 65.8(3) . .
C15B Ru1 C14B 37.91(15) . .
C14A Ru1 C11B 70.3(3) . .
C15A Ru1 C11B 53.4(3) . .
C13A Ru1 C11B 57.6(3) . .
C11A Ru1 C11B 17.7(4) . .
C12A Ru1 C11B 23.6(4) . .
C15B Ru1 C11B 37.91(15) . .
C14B Ru1 C11B 63.3(2) . .
C14A Ru1 C2 106.2(3) . .
C15A Ru1 C2 124.9(4) . .
C13A Ru1 C2 118.7(3) . .
C11A Ru1 C2 162.0(4) . .
C12A Ru1 C2 153.5(3) . .
C15B Ru1 C2 141.6(3) . .
C14B Ru1 C2 114.1(3) . .
C11B Ru1 C2 176.1(3) . .
C14A Ru1 C13B 21.1(3) . .
C15A Ru1 C13B 51.9(3) . .
C13A Ru1 C13B 17.2(3) . .
C11A Ru1 C13B 63.5(3) . .
C12A Ru1 C13B 49.2(3) . .
C15B Ru1 C13B 63.2(2) . .
C14B Ru1 C13B 37.71(13) . .
C11B Ru1 C13B 63.1(2) . .
C2 Ru1 C13B 113.1(3) . .
C14A Ru1 C5 172.5(4) . .
C15A Ru1 C5 134.2(4) . .
C13A Ru1 C5 145.1(3) . .
C11A Ru1 C5 110.3(3) . .
C12A Ru1 C5 115.0(3) . .
C15B Ru1 C5 117.5(3) . .
C14B Ru1 C5 152.1(3) . .
C11B Ru1 C5 105.7(3) . .
C2 Ru1 C5 78.0(3) . .
C13B Ru1 C5 162.1(3) . .
C14A Ru1 C12B 55.7(3) . .
C15A Ru1 C12B 66.4(3) . .
C13A Ru1 C12B 23.9(3) . .
C11A Ru1 C12B 49.5(3) . .
C12A Ru1 C12B 15.1(3) . .
C15B Ru1 C12B 63.2(2) . .
C14B Ru1 C12B 63.1(2) . .
C11B Ru1 C12B 37.71(14) . .
C2 Ru1 C12B 139.0(3) . .
C13B Ru1 C12B 37.59(13) . .
C5 Ru1 C12B 125.1(3) . .
F2 F1 F2 150(7) 14_455 .
F2 F1 Sb1 76(4) 14_455 .
F2 F1 Sb1 76(3) . .
F1 F2 F1 141(7) 15 .
F1 F2 Sb1 74(4) 15 .
F1 F2 Sb1 73(4) . .
F15 F5 F9 164(2) . .
F15 F5 Sb2 96.2(18) . .
F9 F5 Sb2 68.0(10) . .
Sb3 F7 Sb2 143(2) . .
F5 F9 Sb2 58.1(12) . .
F18 F10 Sb3 25.1(15) . .
F18 F10 Sb3 29.0(16) . 3_575
Sb3 F10 Sb3 38.2(8) . 3_575
Sb3 F11 Sb3 45.3(13) 3_575 .
Sb3 F11 Sb3 30.1(8) 3_575 2_775
Sb3 F11 Sb3 30.2(7) . 2_775
Sb3 F12 F18 109(10) 3_575 3_575
Sb3 F12 F18 108(10) 3_575 .
F18 F12 F18 142(3) 3_575 .
Sb3 F12 F12 104(8) 3_575 2_775
F18 F12 F12 117(2) 3_575 2_775
F18 F12 F12 55.6(19) . 2_775
Sb3 F12 F12 105(8) 3_575 3_575
F18 F12 F12 60(2) 3_575 3_575
F18 F12 F12 112.4(19) . 3_575
F12 F12 F12 60.000(14) 2_775 3_575
Sb3 F12 Sb3 93(8) 3_575 .
F18 F12 Sb3 121.5(19) 3_575 .
F18 F12 Sb3 58.7(9) . .
F12 F12 Sb3 10.5(18) 2_775 .
F12 F12 Sb3 61.9(18) 3_575 .
Sb3 F12 Sb3 94(8) 3_575 2_775
F18 F12 Sb3 63.2(9) 3_575 2_775
F18 F12 Sb3 117.0(18) . 2_775
F12 F12 Sb3 62.2(19) 2_775 2_775
F12 F12 Sb3 10.5(18) 3_575 2_775
Sb3 F12 Sb3 61.9(13) . 2_775
Sb4 F16 F17 67(3) . .
Sb4 F16 F17 64(2) . 2_665
F17 F16 F17 130(4) . 2_665
F16 F17 F16 105(4) . 3_565
F16 F17 Sb4 55(2) . .
F16 F17 Sb4 53(2) 3_565 .
C4 O1 C9 117.2(7) . .
C3 O2 C8 116.4(6) . .
C2 C1 C6 118.6(7) . .
C2 C1 C7 117.9(7) . 2_665
C6 C1 C7 123.6(7) . 2_665
C2 C1 Ru1 70.8(4) . .
C6 C1 Ru1 71.1(4) . .
C7 C1 Ru1 129.4(5) 2_665 .
C3 C2 C1 122.1(7) . .
C3 C2 Ru1 75.8(4) . .
C1 C2 Ru1 71.6(4) . .
O2 C3 C2 125.4(7) . .
O2 C3 C4 115.5(6) . .
C2 C3 C4 119.1(7) . .
O2 C3 Ru1 130.9(5) . .
C2 C3 Ru1 67.9(4) . .
C4 C3 Ru1 72.9(4) . .
O1 C4 C5 125.2(7) . .
O1 C4 C3 116.0(6) . .
C5 C4 C3 118.7(7) . .
O1 C4 Ru1 129.6(5) . .
C5 C4 Ru1 67.4(4) . .
C3 C4 Ru1 71.7(4) . .
C4 C5 C6 122.8(7) . .
C4 C5 Ru1 76.5(4) . .
C6 C5 Ru1 71.6(4) . .
C5 C6 C1 118.4(7) . .
C5 C6 C7 118.3(7) . .
C1 C6 C7 123.3(7) . .
C5 C6 Ru1 71.1(4) . .
C1 C6 Ru1 71.4(4) . .
C7 C6 Ru1 129.6(5) . .
C1 C7 C6 110.3(6) 3_565 .
O2 C8 C10 101.9(9) . 15
O1 C9 C10 101.7(9) . .
C9 C10 C8 123.9(14) . 14_455
C12A C11A C15A 108.0 . .
C12A C11A C16A 157.1 . .
C15A C11A C16A 94.9 . .
C12A C11A Ru1 70.9(4) . .
C15A C11A Ru1 70.7(4) . .
C16A C11A Ru1 118.1(4) . .
C11A C12A C13A 108.0 . .
C11A C12A C17A 105.1 . .
C13A C12A C17A 146.9 . .
C11A C12A Ru1 71.0(4) . .
C13A C12A Ru1 70.7(4) . .
C17A C12A Ru1 121.0(3) . .
C14A C13A C12A 108.0 . .
C14A C13A C18A 123.7(14) . .
C12A C13A C18A 128.2(14) . .
C14A C13A Ru1 70.7(4) . .
C12A C13A Ru1 71.2(4) . .
C18A C13A Ru1 126.8(11) . .
C15A C14A C13A 108.0 . .
C15A C14A C19A 140.3(15) . .
C13A C14A C19A 111.5(15) . .
C15A C14A Ru1 71.1(4) . .
C13A C14A Ru1 71.0(4) . .
C19A C14A Ru1 125.6(14) . .
C14A C15A C11A 108.0 . .
C14A C15A C20A 105.3(16) . .
C11A C15A C20A 146.6(16) . .
C14A C15A Ru1 70.7(4) . .
C11A C15A Ru1 71.2(4) . .
C20A C15A Ru1 118.9(13) . .
C15B C11B C12B 108.0 . .
C15B C11B C16B 116.9 . .
C12B C11B C16B 134.9 . .
C15B C11B Ru1 70.7(2) . .
C12B C11B Ru1 71.7(2) . .
C16B C11B Ru1 127.1(2) . .
C11B C12B C13B 108.0 . .
C11B C12B C17B 130.2 . .
C13B C12B C17B 121.8 . .
C11B C12B Ru1 70.6(3) . .
C13B C12B Ru1 71.2(2) . .
C17B C12B Ru1 123.5(2) . .
C14B C13B C12B 108.0 . .
C14B C13B C18B 131.4(15) . .
C12B C13B C18B 120.5(15) . .
C14B C13B Ru1 70.6(3) . .
C12B C13B Ru1 71.2(2) . .
C18B C13B Ru1 122.1(13) . .
C13B C14B C15B 108.0 . .
C13B C14B C19B 111.4(17) . .
C15B C14B C19B 140.5(17) . .
C13B C14B Ru1 71.7(2) . .
C15B C14B Ru1 70.7(2) . .
C19B C14B Ru1 120.8(14) . .
C11B C15B C14B 108.0 . .
C11B C15B C20B 138.9(15) . .
C14B C15B C20B 113.0(15) . .
C11B C15B Ru1 71.4(2) . .
C14B C15B Ru1 71.4(2) . .
C20B C15B Ru1 124.7(14) . .
O1S N2S O1S 67.4(16) 17_455 .
O1S N2S O1S 67.5(16) 17_455 3_575
O1S N2S O1S 110.3(18) . 3_575
O1S N2S O1S 110.7(16) 17_455 18_655
O1S N2S O1S 68.3(15) . 18_655
O1S N2S O1S 178.1(13) 3_575 18_655
O1S N2S O1S 110.9(16) 17_455 16_675
O1S N2S O1S 178.3(14) . 16_675
O1S N2S O1S 68.5(15) 3_575 16_675
O1S N2S O1S 112.9(19) 18_655 16_675
O1S N2S O1S 179.6(9) 17_455 2_775
O1S N2S O1S 112.3(17) . 2_775
O1S N2S O1S 112.5(17) 3_575 2_775
O1S N2S O1S 69.3(17) 18_655 2_775
O1S N2S O1S 69.4(16) 16_675 2_775
N5S N3S O4S 10.8 . .
O8S N9S O10S 120.3 . .
O8S N9S C1S 120.6 . .
O10S N9S C1S 101.0 . .
N5S O4S N3S 10.8 . .
O16S N6S O7S 106(2) . .
F10 F18 F12 125(3) . 2_775
F10 F18 F12 120(3) . .
F12 F18 F12 64(2) 2_775 .
F10 F18 Sb3 135(2) . .
F12 F18 Sb3 11(2) 2_775 .
F12 F18 Sb3 65.7(13) . .
F10 F18 Sb3 129(2) . 3_575
F12 F18 Sb3 65.3(13) 2_775 3_575
F12 F18 Sb3 10(2) . 3_575
Sb3 F18 Sb3 64.8(15) . 3_575
F10 F18 Sb3 124(3) . 2_775
F12 F18 Sb3 31.7(13) 2_775 2_775
F12 F18 Sb3 33.2(13) . 2_775
Sb3 F18 Sb3 36.2(10) . 2_775
Sb3 F18 Sb3 37.1(9) 3_575 2_775
N3S N5S O4S 158.4 . .
F5 F15 Sb2 63.2(16) . .

loop_
_geom_bond_atom_site_label_1
_geom_bond_atom_site_label_2
_geom_bond_distance
_geom_bond_site_symmetry_2
Sb1 F1 1.83(5) .
Sb1 F1 1.83(5) 15
Sb1 F1 1.83(5) 14_455
Sb1 F1 1.83(5) 13_565
Sb1 F1 1.83(5) 2_665
Sb1 F1 1.83(5) 3_565
Sb1 F2 1.85(4) .
Sb1 F2 1.85(4) 14_455
Sb1 F2 1.85(4) 15
Sb1 F2 1.85(4) 13_565
Sb1 F2 1.85(4) 3_565
Sb1 F2 1.85(4) 2_665
Sb2 F5 1.708(14) .
Sb2 F6 1.795(19) .
Sb2 F4 1.810(18) .
Sb2 F9 1.87(3) .
Sb2 F8 1.88(2) .
Sb2 F15 1.903(13) .
Sb2 F7 1.96(3) .
Sb3 F12 0.24(4) 2_775
Sb3 F18 1.18(3) .
Sb3 F18 1.23(2) 2_775
Sb3 F12 1.26(2) .
Sb3 F12 1.26(2) 3_575
Sb3 Sb3 1.29(2) 3_575
Sb3 Sb3 1.29(2) 2_775
Sb3 F11 1.68(4) 2_775
Sb3 F11 1.69(4) .
Sb3 F7 1.76(3) .
Sb3 F10 1.97(3) .
Sb3 F10 1.98(3) 2_775
Sb4 F14 1.48(5) .
Sb4 F16 1.62(3) .
Sb4 F16 1.62(3) 3_565
Sb4 F16 1.62(3) 2_665
Sb4 F13 1.67(2) .
Sb4 F17 1.83(6) .
Sb4 F17 1.83(6) 2_665
Sb4 F17 1.83(6) 3_565
Ru1 C14A 2.166(10) .
Ru1 C15A 2.170(11) .
Ru1 C13A 2.170(10) .
Ru1 C11A 2.177(11) .
Ru1 C12A 2.176(10) .
Ru1 C15B 2.182(9) .
Ru1 C14B 2.190(8) .
Ru1 C11B 2.190(9) .
Ru1 C2 2.190(7) .
Ru1 C13B 2.204(7) .
Ru1 C5 2.190(7) .
Ru1 C12B 2.204(8) .
F1 F2 0.95(6) 14_455
F1 F2 0.99(5) .
F2 F1 0.95(6) 15
F5 F15 0.676(17) .
F5 F9 1.63(4) .
F10 F18 0.95(3) .
F10 Sb3 1.98(3) 3_575
F11 Sb3 1.68(4) 3_575
F11 Sb3 2.43(3) 2_775
F12 Sb3 0.24(4) 3_575
F12 F18 1.08(3) 3_575
F12 F18 1.14(3) .
F12 F12 1.18(3) 2_775
F12 F12 1.18(3) 3_575
F12 Sb3 1.26(2) 2_775
F16 F17 1.68(7) .
F16 F17 1.81(7) 2_665
F17 F16 1.81(7) 3_565
O1 C4 1.362(9) .
O1 C9 1.458(12) .
O2 C3 1.360(9) .
O2 C8 1.472(12) .
C1 C2 1.416(11) .
C1 C6 1.413(11) .
C1 C7 1.530(11) 2_665
C2 C3 1.400(11) .
C3 C4 1.402(12) .
C4 C5 1.401(11) .
C5 C6 1.401(10) .
C6 C7 1.526(10) .
C7 C1 1.530(11) 3_565
C8 C10 1.591(18) 15
C9 C10 1.609(18) .
C10 C8 1.591(18) 14_455
O16S N6S 1.32(4) .
C11A C12A 1.4200 .
C11A C15A 1.4200 .
C11A C16A 1.6288 .
C12A C13A 1.4200 .
C12A C17A 1.5311 .
C13A C14A 1.4200 .
C13A C18A 1.49(2) .
C14A C15A 1.4200 .
C14A C19A 1.59(3) .
C15A C20A 1.61(3) .
C11B C15B 1.4200 .
C11B C12B 1.4200 .
C11B C16B 1.5259 .
C12B C13B 1.4200 .
C12B C17B 1.6324 .
C13B C14B 1.4200 .
C13B C18B 1.69(4) .
C14B C15B 1.4200 .
C14B C19B 1.55(4) .
C15B C20B 1.54(3) .
O1S N2S 1.83(5) .
N2S O1S 1.84(6) 17_455
N2S O1S 1.83(6) 3_575
N2S O1S 1.80(6) 18_655
N2S O1S 1.80(6) 16_675
N2S O1S 1.78(6) 2_775
N3S N5S 0.9288 .
N3S O4S 1.8249 .
N9S O8S 1.1001 .
N9S O10S 1.4414 .
N9S C1S 1.5929 .
O4S N5S 0.9289 .
N6S O7S 1.8100 .
F18 F12 1.08(3) 2_775
F18 Sb3 1.23(3) 3_575
F18 Sb3 2.04(3) 2_775
